data_4326053
loop_
_publ_author_name
'Dipali Sadhukhan'
'Aurkie Ray'
'Guillaume Pilet'
'Corrado Rizzoli'
'Georgina M. Rosair'
'Carlos J. G\'omez-Garc\'ia'
'Sandra Signorella'
'Sebasti\'an Bell\'u'
'Samiran Mitra'

_publ_contact_author
;
 Prof. Corrado Rizzoli
 Universit\'a degli Studi di Parma
 Dipartimento di Chimica Generale ed Inorganica
 Chimica Analitica, Chimica Fisica
 Viale G. P. Usberti 17/A
 I-43100 Parma
 Italy
;
_publ_section_title
;
 Weak Interactions Modulating the Dimensionality in Supramolecular
 Architectures in Three New Nickel(II)-Hydrazone Complexes,
 Magnetostructural Correlation, and Catalytic Potential for Epoxidation of
 Alkenes under Phase Transfer Conditions
;
_journal_name_full 'Inorganic Chemistry'
_journal_page_first 8326
_journal_page_last 8339
_journal_paper_doi 10.1021/ic200846j
_journal_volume 50
_journal_year 2011
_chemical_formula_moiety 'C18 H19 N4 Ni O6, C2 F3 O2, 0.35(C H4 O), 1.65(H2 O) '
_chemical_formula_sum 'C20.35 H23.7 F3 N4 Ni O10'
_chemical_formula_weight 600.02
_space_group_IT_number 15
_symmetry_cell_setting monoclinic
_symmetry_space_group_name_Hall '-C 2yc'
_symmetry_space_group_name_H-M 'C 1 2/c 1'
_atom_sites_solution_hydrogens geom
_atom_sites_solution_primary direct
_atom_sites_solution_secondary difmap
_cell_angle_alpha 90.00
_cell_angle_beta 95.7711(10)
_cell_angle_gamma 90.00
_cell_formula_units_Z 8
_cell_length_a 17.7819(10)
_cell_length_b 18.5529(11)
_cell_length_c 15.248(9)
_cell_measurement_reflns_used 914
_cell_measurement_temperature 294(2)
_cell_measurement_theta_max 23.58
_cell_measurement_theta_min 5.22
_cell_volume 5005(3)
_computing_cell_refinement 'SAINT-Plus (Bruker, 1998)'
_computing_data_collection 'SMART (Bruker, 1998)'
_computing_data_reduction SAINT-Plus
_computing_structure_refinement 'SHELX97-L (Sheldrick, 2008)'
_computing_structure_solution 'SIR97 (Altomare et al., 1999)'
_diffrn_ambient_temperature 294(2)
_diffrn_measured_fraction_theta_full 0.996
_diffrn_measured_fraction_theta_max 0.996
_diffrn_measurement_device 'Bruker SMART 1000 CCD'
_diffrn_measurement_method '\w scans'
_diffrn_radiation_monochromator graphite
_diffrn_radiation_source 'fine-focus sealed tube'
_diffrn_radiation_type MoK\a
_diffrn_radiation_wavelength 0.71071
_diffrn_reflns_av_R_equivalents 0.0374
_diffrn_reflns_av_sigmaI/netI 0.0329
_diffrn_reflns_limit_h_max 21
_diffrn_reflns_limit_h_min -21
_diffrn_reflns_limit_k_max 22
_diffrn_reflns_limit_k_min -22
_diffrn_reflns_limit_l_max 18
_diffrn_reflns_limit_l_min -18
_diffrn_reflns_number 24822
_diffrn_reflns_theta_full 25.55
_diffrn_reflns_theta_max 25.55
_diffrn_reflns_theta_min 1.59
_diffrn_standards_decay_% 0
_diffrn_standards_number 0
_exptl_absorpt_coefficient_mu 0.859
_exptl_absorpt_correction_T_max 0.902
_exptl_absorpt_correction_T_min 0.865
_exptl_absorpt_correction_type multi-scan
_exptl_absorpt_process_details 'SADABS (Sheldrick, 1998)'
_exptl_crystal_colour 'light blue'
_exptl_crystal_density_diffrn 1.593
_exptl_crystal_description block
_exptl_crystal_F_000 2470.4
_exptl_crystal_size_max 0.21
_exptl_crystal_size_mid 0.15
_exptl_crystal_size_min 0.11
_refine_diff_density_max 0.440
_refine_diff_density_min -0.335
_refine_diff_density_rms 0.055
_refine_ls_extinction_method none
_refine_ls_goodness_of_fit_ref 1.004
_refine_ls_hydrogen_treatment mixed
_refine_ls_matrix_type full
_refine_ls_number_parameters 390
_refine_ls_number_reflns 4687
_refine_ls_number_restraints 11
_refine_ls_restrained_S_all 1.003
_refine_ls_R_factor_all 0.0546
_refine_ls_R_factor_gt 0.0353
_refine_ls_shift/su_max 0.001
_refine_ls_shift/su_mean 0.000
_refine_ls_structure_factor_coef Fsqd
_refine_ls_weighting_details 'calc w=1/[\s^2^(Fo^2^)+(0.0537P)^2^] where P=(Fo^2^+2Fc^2^)/3'
_refine_ls_weighting_scheme calc
_refine_ls_wR_factor_gt 0.0883
_refine_ls_wR_factor_ref 0.0934
_reflns_number_gt 3431
_reflns_number_total 4687
_reflns_threshold_expression I>2\s(I)
_cod_data_source_file ic200846j_si_002_3.cif
_cod_data_source_block JU424B
_cod_original_sg_symbol_H-M 'C 2/c'
_cod_original_formula_sum 'C20.35 H23.70 F3 N4 Ni O10'
_cod_database_code 4326053

loop_
_symmetry_equiv_pos_as_xyz
x,y,z
-x,y,-z+1/2
x+1/2,y+1/2,z
-x+1/2,y+1/2,-z+1/2
-x,-y,-z
x,-y,z-1/2
-x+1/2,-y+1/2,-z
x+1/2,-y+1/2,z-1/2

loop_
_atom_site_label
_atom_site_type_symbol
_atom_site_fract_x
_atom_site_fract_y
_atom_site_fract_z
_atom_site_U_iso_or_equiv
_atom_site_adp_type
_atom_site_occupancy
_atom_site_symmetry_multiplicity
_atom_site_calc_flag
_atom_site_refinement_flags
_atom_site_disorder_assembly
_atom_site_disorder_group
Ni1 Ni 0.472966(17) 0.322659(16) 0.088779(19) 0.03684(11) Uani 1 1 d . . .
F1 F 0.1082(2) 0.37504(19) 0.25184(19) 0.1863(17) Uani 1 1 d . . .
F2 F 0.04862(17) 0.32244(16) 0.1449(2) 0.1551(13) Uani 1 1 d . . .
F3 F 0.16247(19) 0.30583(16) 0.1767(3) 0.1653(14) Uani 1 1 d . . .
O1 O 0.41834(9) 0.28879(9) 0.19372(11) 0.0378(4) Uani 1 1 d . . .
H1O H 0.4247 0.3122 0.2395 0.113(15) Uiso 1 1 calc R . .
O2 O 0.30999(11) 0.26533(11) 0.31052(13) 0.0581(5) Uani 1 1 d . . .
H2O H 0.3186 0.3031 0.2855 0.063(10) Uiso 1 1 calc R . .
O3 O 0.54765(11) 0.33238(10) -0.00788(12) 0.0525(5) Uani 1 1 d . . .
O4 O 0.55458(9) 0.36766(8) 0.17609(10) 0.0388(4) Uani 1 1 d . . .
O5 O 0.68634(10) 0.40047(10) 0.26364(14) 0.0580(5) Uani 1 1 d . . .
H5O H 0.7249 0.4164 0.2907 0.075(11) Uiso 1 1 calc R . .
O6 O 0.37630(10) 0.30039(10) 0.00636(11) 0.0506(5) Uani 1 1 d . . .
O7 O 0.07502(14) 0.44565(14) 0.06858(18) 0.0966(8) Uani 1 1 d . . .
O8 O 0.19518(11) 0.43918(12) 0.12314(14) 0.0665(6) Uani 1 1 d . . .
O9A O 0.0922(5) 0.5704(10) -0.0268(7) 0.078(2) Uani 0.65 1 d PD A 1
H1W H 0.090(3) 0.533(3) 0.006(4) 0.117 Uiso 0.65 1 d PD B 1
H2W H 0.1395(11) 0.580(3) -0.026(4) 0.117 Uiso 0.65 1 d PD C 1
O9B O 0.0754(11) 0.566(2) -0.0450(16) 0.078(2) Uani 0.35 1 d PD D 2
H3W H 0.074(6) 0.526(4) -0.017(9) 0.117 Uiso 0.35 1 d PD E 2
H4W H 0.030(3) 0.573(6) -0.070(6) 0.117 Uiso 0.35 1 d PD F 2
O10A O 0.2663(3) 0.5391(3) 0.0246(5) 0.1042(18) Uani 0.65 1 d PD G 1
H5W H 0.252(5) 0.566(6) -0.020(5) 0.156 Uiso 0.65 1 d PD H 1
H6W H 0.225(3) 0.525(4) 0.044(5) 0.156 Uiso 0.65 1 d PD I 1
O10B O 0.2714(9) 0.5533(9) -0.0292(11) 0.122(4) Uani 0.35 1 d PD J 2
H107 H 0.3112 0.5731 -0.0113 0.183 Uiso 0.35 1 calc PR J 2
C21 C 0.2287(9) 0.5994(12) -0.0884(12) 0.214(10) Uani 0.35 1 d PD J 2
H21A H 0.1782 0.5810 -0.0997 0.321 Uiso 0.35 1 calc PR J 2
H21B H 0.2517 0.6018 -0.1427 0.321 Uiso 0.35 1 calc PR J 2
H21C H 0.2272 0.6467 -0.0632 0.321 Uiso 0.35 1 calc PR J 2
N1 N 0.51027(11) 0.22129(11) 0.08026(12) 0.0384(5) Uani 1 1 d . . .
N2 N 0.56413(12) 0.21537(12) 0.02220(14) 0.0472(5) Uani 1 1 d . . .
H2N H 0.5864 0.1752 0.0141 0.057 Uiso 1 1 calc R . .
N3 N 0.42799(11) 0.42126(11) 0.07244(13) 0.0388(5) Uani 1 1 d . . .
N4 N 0.35804(11) 0.41838(12) 0.02462(14) 0.0466(5) Uani 1 1 d . . .
H4N H 0.3306 0.4563 0.0151 0.056 Uiso 1 1 calc R . .
C1 C 0.39772(12) 0.22104(12) 0.21211(15) 0.0358(5) Uani 1 1 d . . .
C2 C 0.34387(13) 0.21011(14) 0.27202(16) 0.0431(6) Uani 1 1 d . . .
C3 C 0.32506(15) 0.14137(16) 0.29545(18) 0.0524(7) Uani 1 1 d . . .
H3 H 0.2905 0.1346 0.3366 0.063 Uiso 1 1 calc R . .
C4 C 0.35680(16) 0.08241(16) 0.2587(2) 0.0621(8) Uani 1 1 d . . .
H4 H 0.3438 0.0362 0.2754 0.075 Uiso 1 1 calc R . .
C5 C 0.40704(15) 0.09127(14) 0.1981(2) 0.0534(7) Uani 1 1 d . . .
H5 H 0.4274 0.0511 0.1727 0.064 Uiso 1 1 calc R . .
C6 C 0.42857(13) 0.16074(12) 0.17359(16) 0.0404(6) Uani 1 1 d . . .
C7 C 0.48476(14) 0.16346(13) 0.11228(16) 0.0425(6) Uani 1 1 d . . .
H7 H 0.5041 0.1199 0.0945 0.051 Uiso 1 1 calc R . .
C8 C 0.58010(15) 0.27481(16) -0.02084(17) 0.0504(7) Uani 1 1 d . . .
C9 C 0.6387(2) 0.2693(2) -0.0835(2) 0.0886(12) Uani 1 1 d . . .
H9A H 0.6418 0.3141 -0.1144 0.133 Uiso 1 1 calc R . .
H9B H 0.6255 0.2314 -0.1251 0.133 Uiso 1 1 calc R . .
H9C H 0.6868 0.2588 -0.0516 0.133 Uiso 1 1 calc R . .
C10 C 0.57364(13) 0.43746(12) 0.18329(15) 0.0355(5) Uani 1 1 d . . .
C11 C 0.64184(13) 0.45625(13) 0.23133(17) 0.0420(6) Uani 1 1 d . . .
C12 C 0.66210(15) 0.52718(15) 0.24545(18) 0.0520(7) Uani 1 1 d . . .
H12 H 0.7071 0.5383 0.2793 0.062 Uiso 1 1 calc R . .
C13 C 0.61643(17) 0.58185(14) 0.20998(19) 0.0549(7) Uani 1 1 d . . .
H13 H 0.6303 0.6297 0.2198 0.066 Uiso 1 1 calc R . .
C14 C 0.55036(15) 0.56503(14) 0.16005(17) 0.0475(6) Uani 1 1 d . . .
H14 H 0.5200 0.6020 0.1352 0.057 Uiso 1 1 calc R . .
C15 C 0.52773(13) 0.49373(12) 0.14573(14) 0.0375(6) Uani 1 1 d . . .
C16 C 0.45579(14) 0.48293(14) 0.09457(15) 0.0404(6) Uani 1 1 d . . .
H16 H 0.4278 0.5236 0.0765 0.049 Uiso 1 1 calc R . .
C17 C 0.33501(15) 0.35392(16) -0.00619(16) 0.0459(6) Uani 1 1 d . . .
C18 C 0.25835(16) 0.34918(18) -0.0552(2) 0.0649(8) Uani 1 1 d . . .
H18A H 0.2390 0.3969 -0.0671 0.097 Uiso 1 1 calc R . .
H18B H 0.2252 0.3235 -0.0203 0.097 Uiso 1 1 calc R . .
H18C H 0.2615 0.3241 -0.1098 0.097 Uiso 1 1 calc R . .
C19 C 0.12821(18) 0.41973(17) 0.1149(2) 0.0625(8) Uani 1 1 d . . .
C20 C 0.1088(2) 0.3565(3) 0.1716(3) 0.0913(12) Uani 1 1 d . . .

loop_
_atom_site_aniso_label
_atom_site_aniso_U_11
_atom_site_aniso_U_22
_atom_site_aniso_U_33
_atom_site_aniso_U_23
_atom_site_aniso_U_13
_atom_site_aniso_U_12
Ni1 0.03705(18) 0.03771(18) 0.03443(18) 0.00066(14) -0.00296(12) 0.00039(14)
F1 0.313(5) 0.170(3) 0.077(2) 0.0074(19) 0.027(2) -0.075(3)
F2 0.123(2) 0.161(3) 0.171(3) 0.044(2) -0.039(2) -0.071(2)
F3 0.151(3) 0.106(2) 0.229(4) 0.049(2) -0.033(3) 0.006(2)
O1 0.0394(9) 0.0374(9) 0.0359(9) -0.0029(8) 0.0011(7) -0.0058(7)
O2 0.0524(12) 0.0604(13) 0.0639(13) 0.0003(11) 0.0175(10) -0.0068(10)
O3 0.0575(12) 0.0562(12) 0.0444(11) 0.0101(9) 0.0079(9) 0.0044(9)
O4 0.0381(9) 0.0341(9) 0.0423(9) 0.0042(7) -0.0061(7) -0.0046(7)
O5 0.0407(11) 0.0539(11) 0.0745(14) 0.0032(10) -0.0182(10) -0.0069(9)
O6 0.0485(11) 0.0556(11) 0.0448(10) -0.0032(9) -0.0101(8) 0.0008(9)
O7 0.0670(15) 0.107(2) 0.107(2) 0.0170(16) -0.0345(14) 0.0053(14)
O8 0.0514(13) 0.0777(14) 0.0678(14) -0.0028(11) -0.0071(10) 0.0071(11)
O9A 0.089(5) 0.069(3) 0.072(5) -0.019(4) -0.008(4) 0.002(4)
O9B 0.089(5) 0.069(3) 0.072(5) -0.019(4) -0.008(4) 0.002(4)
O10A 0.096(4) 0.089(4) 0.132(5) 0.013(4) 0.032(4) 0.024(3)
O10B 0.113(9) 0.125(10) 0.130(12) 0.025(9) 0.030(9) 0.037(7)
C21 0.18(2) 0.30(3) 0.18(2) 0.04(2) 0.105(17) -0.03(2)
N1 0.0355(11) 0.0428(12) 0.0358(11) -0.0031(9) -0.0020(9) 0.0023(9)
N2 0.0475(13) 0.0497(13) 0.0447(13) -0.0048(11) 0.0062(10) 0.0084(10)
N3 0.0361(11) 0.0447(12) 0.0345(11) 0.0037(9) -0.0021(9) 0.0035(9)
N4 0.0380(12) 0.0545(14) 0.0447(13) 0.0040(10) -0.0079(10) 0.0079(10)
C1 0.0292(12) 0.0369(13) 0.0386(13) 0.0028(11) -0.0098(10) -0.0066(10)
C2 0.0333(13) 0.0518(15) 0.0423(14) 0.0016(12) -0.0051(11) -0.0071(12)
C3 0.0410(15) 0.0590(18) 0.0559(17) 0.0123(14) -0.0006(12) -0.0146(14)
C4 0.0491(17) 0.0493(18) 0.086(2) 0.0195(16) -0.0028(16) -0.0143(14)
C5 0.0471(16) 0.0415(15) 0.0693(19) 0.0012(14) -0.0050(14) -0.0039(12)
C6 0.0351(13) 0.0382(14) 0.0450(14) 0.0017(11) -0.0094(11) -0.0040(10)
C7 0.0420(14) 0.0357(14) 0.0475(15) -0.0042(11) -0.0076(12) 0.0042(11)
C8 0.0485(16) 0.0616(19) 0.0406(15) -0.0005(14) 0.0028(12) 0.0030(14)
C9 0.092(3) 0.095(3) 0.087(3) 0.009(2) 0.047(2) 0.009(2)
C10 0.0350(13) 0.0382(13) 0.0335(13) 0.0042(10) 0.0052(10) -0.0039(10)
C11 0.0367(14) 0.0447(15) 0.0444(14) 0.0046(12) 0.0033(11) -0.0057(11)
C12 0.0443(15) 0.0520(17) 0.0591(18) -0.0013(14) 0.0014(13) -0.0166(13)
C13 0.0634(19) 0.0384(15) 0.0642(19) -0.0025(13) 0.0126(15) -0.0147(13)
C14 0.0583(17) 0.0399(15) 0.0453(15) 0.0057(12) 0.0095(13) -0.0011(12)
C15 0.0426(14) 0.0385(13) 0.0319(13) 0.0040(11) 0.0068(11) -0.0023(11)
C16 0.0457(15) 0.0398(14) 0.0357(14) 0.0067(11) 0.0041(11) 0.0057(11)
C17 0.0444(15) 0.0594(17) 0.0323(14) 0.0014(12) -0.0033(11) 0.0007(14)
C18 0.0467(16) 0.087(2) 0.0571(18) -0.0012(16) -0.0147(14) -0.0002(16)
C19 0.060(2) 0.071(2) 0.0526(18) -0.0137(16) -0.0115(15) 0.0063(17)
C20 0.077(3) 0.107(3) 0.083(3) 0.007(3) -0.021(2) -0.010(2)

loop_
_atom_type_symbol
_atom_type_description
_atom_type_scat_dispersion_real
_atom_type_scat_dispersion_imag
_atom_type_scat_source
Ni Ni 0.3393 1.1124 'International Tables Vol C Tables 4.2.6.8 and 6.1.1.4'
F F 0.0171 0.0103 'International Tables Vol C Tables 4.2.6.8 and 6.1.1.4'
O O 0.0106 0.0060 'International Tables Vol C Tables 4.2.6.8 and 6.1.1.4'
H H 0.0000 0.0000 'International Tables Vol C Tables 4.2.6.8 and 6.1.1.4'
C C 0.0033 0.0016 'International Tables Vol C Tables 4.2.6.8 and 6.1.1.4'
N N 0.0061 0.0033 'International Tables Vol C Tables 4.2.6.8 and 6.1.1.4'

loop_
_geom_angle_atom_site_label_1
_geom_angle_atom_site_label_2
_geom_angle_atom_site_label_3
_geom_angle
N3 Ni1 N1 168.73(8)
N3 Ni1 O4 87.50(7)
N1 Ni1 O4 101.98(7)
N3 Ni1 O6 79.02(8)
N1 Ni1 O6 91.92(8)
O4 Ni1 O6 165.79(7)
N3 Ni1 O3 96.18(8)
N1 Ni1 O3 78.29(8)
O4 Ni1 O3 87.95(8)
O6 Ni1 O3 97.88(8)
C1 O1 H1O 109.5
C2 O2 H2O 109.5
C8 O3 Ni1 112.17(17)
C10 O4 Ni1 127.19(14)
C11 O5 H5O 109.5
C17 O6 Ni1 112.18(17)
H1W O9A H2W 105(2)
H2W O9A H3W 124(9)
H1W O9A H4W 105(7)
H2W O9A H4W 145(7)
H3W O9A H4W 78(3)
H1W O9B H2W 77(3)
H2W O9B H3W 99(9)
H1W O9B H4W 126(8)
H2W O9B H4W 156(9)
H3W O9B H4W 105(3)
H5W O10A H6W 105(3)
C21 O10B H5W 60(4)
C21 O10B H107 109.5
O10B C21 H21A 109.5
O10B C21 H21B 109.5
H21A C21 H21B 109.5
O10B C21 H21C 109.5
H21A C21 H21C 109.5
H21B C21 H21C 109.5
C7 N1 N2 118.4(2)
C7 N1 Ni1 129.03(18)
N2 N1 Ni1 111.97(15)
C8 N2 N1 116.7(2)
C8 N2 H2N 121.6
N1 N2 H2N 121.6
C16 N3 N4 118.6(2)
C16 N3 Ni1 130.25(17)
N4 N3 Ni1 111.01(15)
C17 N4 N3 116.7(2)
C17 N4 H4N 121.6
N3 N4 H4N 121.6
O1 C1 C6 122.1(2)
O1 C1 C2 119.2(2)
C6 C1 C2 118.6(2)
O2 C2 C3 117.4(2)
O2 C2 C1 122.4(2)
C3 C2 C1 120.2(3)
C2 C3 C4 120.7(3)
C2 C3 H3 119.6
C4 C3 H3 119.6
C5 C4 C3 120.4(3)
C5 C4 H4 119.8
C3 C4 H4 119.8
C4 C5 C6 120.5(3)
C4 C5 H5 119.8
C6 C5 H5 119.8
C1 C6 C5 119.5(2)
C1 C6 C7 124.9(2)
C5 C6 C7 115.5(2)
N1 C7 C6 125.0(2)
N1 C7 H7 117.5
C6 C7 H7 117.5
O3 C8 N2 120.7(2)
O3 C8 C9 122.0(3)
N2 C8 C9 117.3(3)
C8 C9 H9A 109.5
C8 C9 H9B 109.5
H9A C9 H9B 109.5
C8 C9 H9C 109.5
H9A C9 H9C 109.5
H9B C9 H9C 109.5
O4 C10 C11 118.9(2)
O4 C10 C15 123.4(2)
C11 C10 C15 117.7(2)
O5 C11 C12 122.4(2)
O5 C11 C10 116.2(2)
C12 C11 C10 121.4(2)
C11 C12 C13 120.6(2)
C11 C12 H12 119.7
C13 C12 H12 119.7
C14 C13 C12 119.3(2)
C14 C13 H13 120.3
C12 C13 H13 120.3
C13 C14 C15 121.4(2)
C13 C14 H14 119.3
C15 C14 H14 119.3
C14 C15 C10 119.5(2)
C14 C15 C16 116.3(2)
C10 C15 C16 124.2(2)
N3 C16 C15 124.4(2)
N3 C16 H16 117.8
C15 C16 H16 117.8
O6 C17 N4 120.6(2)
O6 C17 C18 121.9(3)
N4 C17 C18 117.5(3)
C17 C18 H18A 109.5
C17 C18 H18B 109.5
H18A C18 H18B 109.5
C17 C18 H18C 109.5
H18A C18 H18C 109.5
H18B C18 H18C 109.5
O7 C19 O8 128.7(3)
O7 C19 C20 115.3(3)
O8 C19 C20 116.0(3)
F1 C20 F2 110.7(4)
F1 C20 F3 102.1(4)
F2 C20 F3 104.0(4)
F1 C20 C19 111.3(4)
F2 C20 C19 115.6(3)
F3 C20 C19 112.0(4)

loop_
_geom_bond_atom_site_label_1
_geom_bond_atom_site_label_2
_geom_bond_distance
Ni1 N3 2.002(2)
Ni1 N1 2.003(2)
Ni1 O4 2.0463(16)
Ni1 O6 2.0666(17)
Ni1 O3 2.0886(19)
F1 C20 1.272(5)
F2 C20 1.274(4)
F3 C20 1.336(5)
O1 C1 1.347(3)
O1 H1O 0.8200
O2 C2 1.352(3)
O2 H2O 0.8200
O3 C8 1.239(3)
O4 C10 1.340(3)
O5 C11 1.364(3)
O5 H5O 0.8200
O6 C17 1.238(3)
O7 C19 1.220(4)
O8 C19 1.239(4)
O9A H1W 0.860(10)
O9A H2W 0.859(10)
O9A H3W 0.90(7)
O9A H4W 1.23(4)
O9B H1W 1.01(6)
O9B H2W 1.18(3)
O9B H3W 0.858(10)
O9B H4W 0.864(10)
O10A H5W 0.857(10)
O10A H6W 0.856(10)
O10B C21 1.408(10)
O10B H5W 0.45(11)
O10B H107 0.8200
C21 H5W 1.25(2)
C21 H21A 0.9600
C21 H21B 0.9600
C21 H21C 0.9600
N1 C7 1.281(3)
N1 N2 1.372(3)
N2 C8 1.329(3)
N2 H2N 0.8600
N3 C16 1.278(3)
N3 N4 1.378(3)
N4 C17 1.334(3)
N4 H4N 0.8600
C1 C6 1.401(3)
C1 C2 1.403(3)
C2 C3 1.375(4)
C3 C4 1.376(4)
C3 H3 0.9300
C4 C5 1.358(4)
C4 H4 0.9300
C5 C6 1.406(3)
C5 H5 0.9300
C6 C7 1.436(4)
C7 H7 0.9300
C8 C9 1.487(4)
C9 H9A 0.9600
C9 H9B 0.9600
C9 H9C 0.9600
C10 C11 1.397(3)
C10 C15 1.411(3)
C11 C12 1.376(4)
C12 C13 1.376(4)
C12 H12 0.9300
C13 C14 1.370(4)
C13 H13 0.9300
C14 C15 1.393(3)
C14 H14 0.9300
C15 C16 1.444(3)
C16 H16 0.9300
C17 C18 1.490(3)
C18 H18A 0.9600
C18 H18B 0.9600
C18 H18C 0.9600
C19 C20 1.518(5)
